data_1560968
loop_
_publ_author_name
'Cramer, Alisha J.'
'Cole, Jacqueline M.'

_publ_section_title
;
 Host-guest prospects of neodymium and gadolinium ultraphosphate
 frameworks for nuclear waste storage: Multi-temperature topological
 analysis of nanoporous cages in RP5O14
;
_journal_name_full 'Journal of Solid State Chemistry'
_journal_page_first 250
_journal_page_last 257
_journal_paper_doi 10.1016/j.jssc.2018.07.020
_journal_volume 266
_journal_year 2018
_chemical_formula_sum 'Nd O14 P5'
_chemical_formula_weight 523.09
_space_group_IT_number 53
_space_group_name_Hall '-P 2ac 2'
_space_group_name_H-M_alt 'P m n a'
_symmetry_cell_setting orthorhombic
_symmetry_space_group_name_H-M 'P m n a'
_atom_sites_solution_hydrogens none
_atom_sites_solution_primary direct
_atom_sites_solution_secondary difmap
_audit_creation_method SHELXL-97
_cell_angle_alpha 90.00
_cell_angle_beta 90.00
_cell_angle_gamma 90.00
_cell_formula_units_Z 4
_cell_length_a 12.95(3)
_cell_length_b 8.806(18)
_cell_length_c 8.95(2)
_cell_measurement_reflns_used 512
_cell_measurement_temperature 390(2)
_cell_measurement_theta_max 28.28
_cell_measurement_theta_min 2.0
_cell_volume 1021(4)
_computing_cell_refinement
;
Rigaku CrystalClear-SM Expert 2.0
;
_computing_data_collection 'Rigaku CrystalClear-SM Expert 2.0'
_computing_data_reduction
;
Rigaku CrystalClear-SM Expert 2.0
;
_computing_molecular_graphics
;
SHELXTL-PLUS (Sheldrick, 1995)
;
_computing_publication_material 'SHELXL-97 (Sheldrick, 1997)'
_computing_structure_refinement 'SHELXL-97 (Sheldrick, 1997)'
_computing_structure_solution 'SHELXS-97 (Sheldrick, 1990)'
_diffrn_ambient_temperature 390(2)
_diffrn_measured_fraction_theta_full 0.926
_diffrn_measured_fraction_theta_max 0.926
_diffrn_measurement_device_type 'Rigaku Saturn 724+ CCD'
_diffrn_measurement_method '\w scans'
_diffrn_radiation_monochromator graphite
_diffrn_radiation_source 'fine-focus sealed tube'
_diffrn_radiation_type MoK\a
_diffrn_radiation_wavelength 0.71073
_diffrn_reflns_av_R_equivalents 0.0925
_diffrn_reflns_av_sigmaI/netI 0.0620
_diffrn_reflns_limit_h_max 17
_diffrn_reflns_limit_h_min -12
_diffrn_reflns_limit_k_max 7
_diffrn_reflns_limit_k_min -11
_diffrn_reflns_limit_l_max 11
_diffrn_reflns_limit_l_min -11
_diffrn_reflns_number 3172
_diffrn_reflns_theta_full 28.28
_diffrn_reflns_theta_max 28.28
_diffrn_reflns_theta_min 3.61
_diffrn_standards_decay_% 0
_diffrn_standards_interval_count 0
_diffrn_standards_interval_time 0
_diffrn_standards_number 0
_exptl_absorpt_coefficient_mu 5.958
_exptl_absorpt_correction_T_max 0.743
_exptl_absorpt_correction_T_min 0.317
_exptl_absorpt_correction_type empirical
_exptl_absorpt_process_details
;
T. Higashi, ABSCOR, empirical absorption correction
;
_exptl_crystal_colour purple
_exptl_crystal_density_diffrn 3.404
_exptl_crystal_density_method 'not measured'
_exptl_crystal_description plate
_exptl_crystal_F_000 988
_exptl_crystal_size_max 0.2
_exptl_crystal_size_mid 0.2
_exptl_crystal_size_min 0.05
_refine_diff_density_max 3.647
_refine_diff_density_min -3.282
_refine_diff_density_rms 0.527
_refine_ls_extinction_coef 0.010(2)
_refine_ls_extinction_expression Fc^*^=kFc[1+0.001xFc^2^\l^3^/sin(2\q)]^-1/4^
_refine_ls_extinction_method SHELXL
_refine_ls_goodness_of_fit_ref 1.142
_refine_ls_hydrogen_treatment none
_refine_ls_matrix_type full
_refine_ls_number_parameters 99
_refine_ls_number_reflns 1228
_refine_ls_number_restraints 0
_refine_ls_restrained_S_all 1.142
_refine_ls_R_factor_all 0.0788
_refine_ls_R_factor_gt 0.0768
_refine_ls_shift/su_max 0.000
_refine_ls_shift/su_mean 0.000
_refine_ls_structure_factor_coef Fsqd
_refine_ls_weighting_details 'calc w=1/[\s^2^(Fo^2^)+(0.1296P)^2^+15.4932P] where P=(Fo^2^+2Fc^2^)/3'
_refine_ls_weighting_scheme calc
_refine_ls_wR_factor_gt 0.2048
_refine_ls_wR_factor_ref 0.2078
_reflns_number_gt 1167
_reflns_number_total 1228
_reflns_threshold_expression >2sigma(I)
_cod_data_source_file nd_013_390_g1.cif
_cod_data_source_block nd_013_390_g1
_cod_original_sg_symbol_H-M Pmna
_cod_database_code 1560968

loop_
_symmetry_equiv_pos_as_xyz
'x, y, z'
'-x+1/2, -y, z+1/2'
'-x+1/2, y, -z+1/2'
'x, -y, -z'
'-x, -y, -z'
'x-1/2, y, -z-1/2'
'x-1/2, -y, z-1/2'
'-x, y, z'

loop_
_atom_site_label
_atom_site_type_symbol
_atom_site_fract_x
_atom_site_fract_y
_atom_site_fract_z
_atom_site_U_iso_or_equiv
_atom_site_adp_type
_atom_site_occupancy
_atom_site_symmetry_multiplicity
_atom_site_calc_flag
_atom_site_refinement_flags
_atom_site_disorder_assembly
_atom_site_disorder_group
Nd1 Nd 0.0000 0.77732(8) 0.18986(7) 0.0096(4) Uani 1 2 d S . .
P1 P 0.16520(18) 0.7358(3) -0.4501(3) 0.0105(6) Uani 1 1 d . . .
P2 P 0.3255(2) 0.5000 -0.5000 0.0103(7) Uani 1 2 d S . .
P3 P 0.0000 0.8136(4) -0.2469(4) 0.0101(7) Uani 1 2 d S . .
P4 P 0.2037(3) 1.0000 0.0000 0.0137(7) Uani 1 2 d S . .
O1 O 0.0936(8) 0.7140(8) -0.3128(8) 0.0173(18) Uani 1 1 d . . .
O2 O 0.0000 0.7898(14) -0.0854(15) 0.026(3) Uani 1 2 d S . .
O3 O 0.0000 1.0334(12) 0.3137(9) 0.016(2) Uani 1 2 d S . .
O4 O -0.1131(7) 0.7241(9) 0.4078(9) 0.0248(18) Uani 1 1 d . . .
O5 O 0.1495(6) 0.9138(8) 0.1165(8) 0.0202(15) Uani 1 1 d . . .
O6 O 0.1191(6) 0.5813(8) 0.1182(8) 0.0192(15) Uani 1 1 d . . .
O7 O 0.2479(6) 0.6135(10) -0.4189(8) 0.0230(16) Uani 1 1 d . . .
O8 O 0.2173(7) 0.8865(11) -0.4156(9) 0.031(2) Uani 1 1 d . . .

loop_
_atom_site_aniso_label
_atom_site_aniso_U_11
_atom_site_aniso_U_22
_atom_site_aniso_U_33
_atom_site_aniso_U_23
_atom_site_aniso_U_13
_atom_site_aniso_U_12
Nd1 0.0042(5) 0.0168(6) 0.0079(5) 0.0002(2) 0.000 0.000
P1 0.0018(12) 0.0183(11) 0.0114(11) -0.0007(7) -0.0004(8) 0.0010(8)
P2 0.0056(13) 0.0145(14) 0.0109(13) -0.0016(11) 0.000 0.000
P3 0.0020(13) 0.0201(15) 0.0082(14) -0.0020(13) 0.000 0.000
P4 0.0089(14) 0.0174(15) 0.0148(14) 0.0016(12) 0.000 0.000
O1 0.011(4) 0.021(4) 0.020(4) 0.004(3) 0.002(3) 0.005(3)
O2 0.025(6) 0.033(6) 0.020(6) 0.012(5) 0.000 0.000
O3 0.012(5) 0.019(5) 0.015(4) -0.003(3) 0.000 0.000
O4 0.015(4) 0.047(5) 0.013(3) -0.001(3) 0.004(3) 0.002(3)
O5 0.014(3) 0.025(3) 0.022(3) 0.003(3) 0.003(3) 0.000(3)
O6 0.018(3) 0.022(3) 0.018(3) 0.002(3) 0.009(3) 0.008(3)
O7 0.018(3) 0.038(4) 0.014(3) 0.000(3) 0.004(3) 0.015(3)
O8 0.025(4) 0.043(5) 0.026(4) -0.007(4) 0.019(4) -0.019(4)

loop_
_atom_type_symbol
_atom_type_description
_atom_type_scat_dispersion_real
_atom_type_scat_dispersion_imag
_atom_type_scat_source
O O 0.0106 0.0060 'International Tables Vol C Tables 4.2.6.8 and 6.1.1.4'
P P 0.1023 0.0942 'International Tables Vol C Tables 4.2.6.8 and 6.1.1.4'
Nd Nd -0.1943 3.0179 'International Tables Vol C Tables 4.2.6.8 and 6.1.1.4'

loop_
_geom_angle_atom_site_label_1
_geom_angle_atom_site_label_2
_geom_angle_atom_site_label_3
_geom_angle
_geom_angle_site_symmetry_1
_geom_angle_site_symmetry_3
O5 Nd1 O5 109.5(4) . 8
O5 Nd1 O6 144.5(3) . 8
O5 Nd1 O6 76.5(3) 8 8
O5 Nd1 O6 76.5(3) . .
O5 Nd1 O6 144.5(3) 8 .
O6 Nd1 O6 79.9(4) 8 .
O5 Nd1 O2 72.6(2) . .
O5 Nd1 O2 72.6(2) 8 .
O6 Nd1 O2 76.4(3) 8 .
O6 Nd1 O2 76.4(3) . .
O5 Nd1 O4 80.3(3) . 8
O5 Nd1 O4 142.6(3) 8 8
O6 Nd1 O4 116.9(3) 8 8
O6 Nd1 O4 72.3(3) . 8
O2 Nd1 O4 142.5(2) . 8
O5 Nd1 O4 142.6(3) . .
O5 Nd1 O4 80.3(3) 8 .
O6 Nd1 O4 72.3(3) 8 .
O6 Nd1 O4 116.9(3) . .
O2 Nd1 O4 142.5(2) . .
O4 Nd1 O4 72.3(5) 8 .
O5 Nd1 O3 70.6(2) . .
O5 Nd1 O3 70.6(2) 8 .
O6 Nd1 O3 139.7(2) 8 .
O6 Nd1 O3 139.7(2) . .
O2 Nd1 O3 113.6(4) . .
O4 Nd1 O3 79.8(3) 8 .
O4 Nd1 O3 79.8(3) . .
O4 P1 O8 116.6(5) 8_554 .
O4 P1 O7 115.7(5) 8_554 .
O8 P1 O7 105.3(6) . .
O4 P1 O1 114.2(5) 8_554 .
O8 P1 O1 102.3(4) . .
O7 P1 O1 100.6(4) . .
O6 P2 O6 121.3(7) 2_564 3_554
O6 P2 O7 109.4(4) 2_564 4_564
O6 P2 O7 106.7(4) 3_554 4_564
O6 P2 O7 106.7(4) 2_564 .
O6 P2 O7 109.4(4) 3_554 .
O7 P2 O7 101.7(7) 4_564 .
O2 P3 O3 122.2(6) . 5_575
O2 P3 O1 106.6(4) . 8
O3 P3 O1 110.4(4) 5_575 8
O2 P3 O1 106.6(4) . .
O3 P3 O1 110.4(4) 5_575 .
O1 P3 O1 97.8(7) 8 .
O5 P4 O5 122.9(6) 4_575 .
O5 P4 O8 108.3(4) 4_575 2_575
O5 P4 O8 106.9(4) . 2_575
O5 P4 O8 106.9(4) 4_575 3_554
O5 P4 O8 108.3(4) . 3_554
O8 P4 O8 101.6(8) 2_575 3_554
P1 O1 P3 132.4(5) . .
P3 O2 Nd1 174.3(8) . .
P3 O3 Nd1 129.9(5) 5_575 .
P1 O4 Nd1 162.6(5) 8_556 .
P4 O5 Nd1 148.1(5) . .
P2 O6 Nd1 149.1(4) 2_565 .
P1 O7 P2 142.5(5) . .
P1 O8 P4 136.5(5) . 2_574

loop_
_geom_bond_atom_site_label_1
_geom_bond_atom_site_label_2
_geom_bond_distance
_geom_bond_site_symmetry_2
Nd1 O5 2.371(8) .
Nd1 O5 2.371(8) 8
Nd1 O6 2.402(8) 8
Nd1 O6 2.402(8) .
Nd1 O2 2.466(14) .
Nd1 O4 2.484(9) 8
Nd1 O4 2.484(9) .
Nd1 O3 2.513(11) .
P1 O4 1.444(9) 8_554
P1 O8 1.521(9) .
P1 O7 1.544(8) .
P1 O1 1.551(9) .
P2 O6 1.465(7) 2_564
P2 O6 1.465(7) 3_554
P2 O7 1.592(8) 4_564
P2 O7 1.592(8) .
P3 O2 1.461(13) .
P3 O3 1.474(11) 5_575
P3 O1 1.609(9) 8
P3 O1 1.609(9) .
P4 O5 1.469(8) 4_575
P4 O5 1.469(8) .
P4 O8 1.617(8) 2_575
P4 O8 1.617(8) 3_554
O3 P3 1.474(11) 5_575
O4 P1 1.444(9) 8_556
O6 P2 1.465(7) 2_565
O8 P4 1.617(8) 2_574

_cod_database_fobs_code 1560968
